data_2310178
loop_
_publ_author_name
'Cromer, D.T.'
'Larson, A.C.'

_publ_section_title
;
 The crystal structure of Pu Ni4
;
_journal_name_full 'Acta Crystallographica (1,1948-23,1967)'
_journal_page_first 909
_journal_page_last 912
_journal_volume 13
_journal_year 1960
_chemical_formula_sum 'Ni4 Pu'
_space_group_IT_number 12
_symmetry_space_group_name_Hall '-C 2y'
_symmetry_space_group_name_H-M 'C 1 2/m 1'
_cell_angle_alpha 90
_cell_angle_beta 100
_cell_angle_gamma 90
_cell_formula_units_Z 6
_cell_length_a 4.87
_cell_length_b 8.46
_cell_length_c 10.27
_cell_volume 416.698
_citation_journal_id_ASTM ACCRA9
_cod_data_source_file Cromer_ACCRA9_1960_1465.cif
_cod_data_source_block Ni4Pu1
_cod_original_cell_volume 416.6978
_cod_original_formula_sum 'Ni4 Pu1'
_cod_database_code 2310178

loop_
_symmetry_equiv_pos_as_xyz
x,y,z
-x,y,-z
-x,-y,-z
x,-y,z
x+1/2,y+1/2,z
-x+1/2,y+1/2,-z
-x+1/2,-y+1/2,-z
x+1/2,-y+1/2,z

loop_
_atom_site_label
_atom_site_type_symbol
_atom_site_fract_x
_atom_site_fract_y
_atom_site_fract_z
_atom_site_occupancy
_atom_site_U_iso_or_equiv
Ni2 Ni 0.5712 0 0.1987 1 0.0
Ni3 Ni 0.3199 0.2507 0.1993 1 0.0
Pu2 Pu 0.1263 0 0.3552 1 0.0
Ni1 Ni 0 0.3331 0 1 0.0
Pu1 Pu 0 0 0 1 0.0
Ni4 Ni 0.1422 0.33 0.4066 1 0.0
